data_7053109
loop_
_publ_author_name
'Paredes-Garc\'ia, Ver\'onica'
'Rojas, Ignacio'
'Madrid, Rosa'
'Vega, Andres'
'Navarro-Moratalla, Efr\'en'
'Ca\~n\'on-Mancisidor, Walter'
'Spodine, Evgenia'
'Venegas-Yazigi, Diego'

_publ_section_title
;
 Structural and magnetic characterization of the tridimensional network
 [Fe(HCO2)3]n&#x00B7;nHCO2H
;
_journal_issue 7
_journal_name_full 'New Journal of Chemistry'
_journal_page_first 2120
_journal_paper_doi 10.1039/c3nj00023k
_journal_volume 37
_journal_year 2013
_chemical_formula_moiety 'Fe (C H O2)3 6 (C H2 O2)'
_chemical_formula_sum 'C3 H3 Fe O6'
_chemical_formula_weight 190.90
_chemical_name_systematic
;
?
;
_space_group_IT_number 167
_symmetry_cell_setting trigonal
_symmetry_space_group_name_Hall '-R 3 2"c'
_symmetry_space_group_name_H-M 'R -3 c :H'
_atom_sites_solution_hydrogens geom
_atom_sites_solution_primary direct
_atom_sites_solution_secondary difmap
_audit_creation_method SHELXL-97
_cell_angle_alpha 90.00
_cell_angle_beta 90.00
_cell_angle_gamma 120.00
_cell_formula_units_Z 6
_cell_length_a 8.2420(10)
_cell_length_b 8.2420(10)
_cell_length_c 22.569(4)
_cell_measurement_reflns_used 2220
_cell_measurement_temperature 298(2)
_cell_measurement_theta_max 24.924
_cell_measurement_theta_min 3.376
_cell_volume 1327.7(3)
_computing_cell_refinement 'SAINT-NT (Bruker, 1999)'
_computing_data_collection 'SMART-NT (Bruker, 2001)'
_computing_data_reduction 'SAINT-NT (Bruker, 1999)'
_computing_molecular_graphics 'SHELXTL-NT (Bruker, 1999)'
_computing_publication_material 'SHELXTL-NT (Bruker, 1999)'
_computing_structure_refinement 'SHELXTL-NT (Bruker, 1999)'
_computing_structure_solution 'SHELXTL-NT (Bruker, 1999)'
_diffrn_ambient_temperature 298(2)
_diffrn_measured_fraction_theta_full 1.000
_diffrn_measured_fraction_theta_max 1.000
_diffrn_measurement_device_type 'Siemens SMART CCD area detector'
_diffrn_measurement_method 'phi and omega scans'
_diffrn_radiation_monochromator graphite
_diffrn_radiation_source 'fine-focus sealed tube'
_diffrn_radiation_type MoK\a
_diffrn_radiation_wavelength 0.71073
_diffrn_reflns_av_R_equivalents 0.0000
_diffrn_reflns_av_sigmaI/netI 0.0055
_diffrn_reflns_limit_h_max 0
_diffrn_reflns_limit_h_min -8
_diffrn_reflns_limit_k_max 9
_diffrn_reflns_limit_k_min 0
_diffrn_reflns_limit_l_max 26
_diffrn_reflns_limit_l_min 0
_diffrn_reflns_number 270
_diffrn_reflns_theta_full 24.97
_diffrn_reflns_theta_max 24.97
_diffrn_reflns_theta_min 3.38
_diffrn_standards_decay_% 0
_exptl_absorpt_coefficient_mu 1.682
_exptl_absorpt_correction_T_max 0.739
_exptl_absorpt_correction_T_min 0.719
_exptl_absorpt_correction_type refdelf
_exptl_absorpt_process_details 'SADABS (BRUKER)'
_exptl_crystal_colour Brown
_exptl_crystal_density_diffrn 1.433
_exptl_crystal_density_method 'not measured'
_exptl_crystal_description cube
_exptl_crystal_F_000 570
_exptl_crystal_size_max 0.19
_exptl_crystal_size_mid 0.19
_exptl_crystal_size_min 0.18
_platon_squeeze_details
;
;
_refine_diff_density_max 0.154
_refine_diff_density_min -0.223
_refine_diff_density_rms 0.042
_refine_ls_extinction_expression Fc^*^=kFc[1+0.001xFc^2^\l^3^/sin(2\q)]^-1/4^
_refine_ls_extinction_method SHELXL
_refine_ls_goodness_of_fit_ref 1.019
_refine_ls_hydrogen_treatment constr
_refine_ls_matrix_type full
_refine_ls_number_parameters 18
_refine_ls_number_reflns 270
_refine_ls_number_restraints 0
_refine_ls_restrained_S_all 1.019
_refine_ls_R_factor_all 0.0174
_refine_ls_R_factor_gt 0.0170
_refine_ls_shift/su_max 0.000
_refine_ls_shift/su_mean 0.000
_refine_ls_structure_factor_coef Fsqd
_refine_ls_weighting_details 'calc w=1/[\s^2^(Fo^2^)+(0.0383P)^2^+1.0101P] where P=(Fo^2^+2Fc^2^)/3'
_refine_ls_weighting_scheme calc
_refine_ls_wR_factor_gt 0.0510
_refine_ls_wR_factor_ref 0.0513
_reflns_number_gt 264
_reflns_number_total 270
_reflns_threshold_expression >2sigma(I)
_cod_data_source_file c3nj00023k.txt
_cod_data_source_block r-3c
_cod_depositor_comments
;
The following automatic conversions were performed:

'_geom_bond_publ_flag' value 'Y' changed to 'y' according to
/home/saulius/struct/CIF-dictionaries/cif_core.dic dictionary named
'cif_core.dic' version 2.4.2 from 2011-04-26 (2
times).

'_geom_angle_publ_flag' value 'Y' changed to 'y' according
to /home/saulius/struct/CIF-dictionaries/cif_core.dic dictionary
named 'cif_core.dic' version 2.4.2 from 2011-04-26 (5 times).

Automatic conversion script
Id: cif_fix_values 1891 2012-01-12 08:04:46Z andrius 
;
_cod_original_sg_symbol_H-M 'R -3 c'
_cod_database_code 7053109

loop_
_symmetry_equiv_pos_as_xyz
'x, y, z'
'-y, x-y, z'
'-x+y, -x, z'
'y, x, -z+1/2'
'x-y, -y, -z+1/2'
'-x, -x+y, -z+1/2'
'x+2/3, y+1/3, z+1/3'
'-y+2/3, x-y+1/3, z+1/3'
'-x+y+2/3, -x+1/3, z+1/3'
'y+2/3, x+1/3, -z+5/6'
'x-y+2/3, -y+1/3, -z+5/6'
'-x+2/3, -x+y+1/3, -z+5/6'
'x+1/3, y+2/3, z+2/3'
'-y+1/3, x-y+2/3, z+2/3'
'-x+y+1/3, -x+2/3, z+2/3'
'y+1/3, x+2/3, -z+7/6'
'x-y+1/3, -y+2/3, -z+7/6'
'-x+1/3, -x+y+2/3, -z+7/6'
'-x, -y, -z'
'y, -x+y, -z'
'x-y, x, -z'
'-y, -x, z-1/2'
'-x+y, y, z-1/2'
'x, x-y, z-1/2'
'-x+2/3, -y+1/3, -z+1/3'
'y+2/3, -x+y+1/3, -z+1/3'
'x-y+2/3, x+1/3, -z+1/3'
'-y+2/3, -x+1/3, z-1/6'
'-x+y+2/3, y+1/3, z-1/6'
'x+2/3, x-y+1/3, z-1/6'
'-x+1/3, -y+2/3, -z+2/3'
'y+1/3, -x+y+2/3, -z+2/3'
'x-y+1/3, x+2/3, -z+2/3'
'-y+1/3, -x+2/3, z+1/6'
'-x+y+1/3, y+2/3, z+1/6'
'x+1/3, x-y+2/3, z+1/6'

loop_
_atom_site_label
_atom_site_type_symbol
_atom_site_fract_x
_atom_site_fract_y
_atom_site_fract_z
_atom_site_U_iso_or_equiv
_atom_site_adp_type
_atom_site_occupancy
_atom_site_symmetry_multiplicity
_atom_site_calc_flag
_atom_site_refinement_flags
Fe1 Fe 0.6667 0.3333 0.3333 0.0235(2) Uani 1 6 d S
O1 O 0.65881(14) 0.11594(14) 0.38745(4) 0.0383(3) Uani 1 1 d .
C1 C 0.7893(3) 0.1226(3) 0.4167 0.0325(4) Uani 1 2 d S
H1 H 0.9021 0.2355 0.4167 0.039 Uiso 1 2 calc SR

loop_
_atom_site_aniso_label
_atom_site_aniso_U_11
_atom_site_aniso_U_22
_atom_site_aniso_U_33
_atom_site_aniso_U_23
_atom_site_aniso_U_13
_atom_site_aniso_U_12
Fe1 0.0237(3) 0.0237(3) 0.0232(3) 0.000 0.000 0.01183(13)
O1 0.0362(6) 0.0362(6) 0.0427(6) 0.0069(4) -0.0055(4) 0.0183(4)
C1 0.0319(7) 0.0319(7) 0.0360(9) -0.0005(4) 0.0005(4) 0.0176(8)

loop_
_atom_type_symbol
_atom_type_description
_atom_type_scat_dispersion_real
_atom_type_scat_dispersion_imag
_atom_type_scat_source
C C 0.0033 0.0016 'International Tables Vol C Tables 4.2.6.8 and 6.1.1.4'
H H 0.0000 0.0000 'International Tables Vol C Tables 4.2.6.8 and 6.1.1.4'
N N 0.0061 0.0033 'International Tables Vol C Tables 4.2.6.8 and 6.1.1.4'
O O 0.0106 0.0060 'International Tables Vol C Tables 4.2.6.8 and 6.1.1.4'
Na Na 0.0362 0.0249 'International Tables Vol C Tables 4.2.6.8 and 6.1.1.4'
P P 0.1023 0.0942 'International Tables Vol C Tables 4.2.6.8 and 6.1.1.4'
Cl Cl 0.1484 0.1585 'International Tables Vol C Tables 4.2.6.8 and 6.1.1.4'
Fe Fe 0.3463 0.8444 'International Tables Vol C Tables 4.2.6.8 and 6.1.1.4'

loop_
_geom_angle_atom_site_label_1
_geom_angle_atom_site_label_2
_geom_angle_atom_site_label_3
_geom_angle
_geom_angle_site_symmetry_1
_geom_angle_site_symmetry_3
_geom_angle_publ_flag
O1 Fe1 O1 90.72(4) 2_655 . y
O1 Fe1 O1 89.28(4) 2_655 31_655 y
O1 Fe1 O1 180.0 . 31_655 y
O1 Fe1 O1 90.72(4) 2_655 3_665 ?
O1 Fe1 O1 90.72(4) . 3_665 ?
O1 Fe1 O1 89.28(4) 31_655 3_665 ?
O1 Fe1 O1 180.0 2_655 32 ?
O1 Fe1 O1 89.28(4) . 32 ?
O1 Fe1 O1 90.72(4) 31_655 32 ?
O1 Fe1 O1 89.28(4) 3_665 32 ?
O1 Fe1 O1 89.28(4) 2_655 33_545 ?
O1 Fe1 O1 89.28(4) . 33_545 ?
O1 Fe1 O1 90.72(4) 31_655 33_545 ?
O1 Fe1 O1 180.0 3_665 33_545 ?
O1 Fe1 O1 90.72(4) 32 33_545 ?
Fe1 Fe1 Fe1 132.797(5) 10_545 1_565 ?
C1 O1 Fe1 127.12(11) . . y
O1 C1 O1 125.7(2) 10_545 . y

loop_
_geom_bond_atom_site_label_1
_geom_bond_atom_site_label_2
_geom_bond_distance
_geom_bond_site_symmetry_2
_geom_bond_publ_flag
Fe1 O1 2.1425(10) 2_655 ?
Fe1 O1 2.1425(9) . y
Fe1 O1 2.1425(9) 31_655 ?
Fe1 O1 2.1425(9) 3_665 ?
Fe1 O1 2.1425(9) 32 ?
Fe1 O1 2.1425(9) 33_545 ?
O1 C1 1.239(3) . y
C1 O1 1.239(3) 10_545 ?

loop_
_platon_squeeze_void_nr
_platon_squeeze_void_average_x
_platon_squeeze_void_average_y
_platon_squeeze_void_average_z
_platon_squeeze_void_volume
_platon_squeeze_void_count_electrons
1 -0.001 0.000 0.250 75.2 25.3
2 -0.001 0.000 0.750 75.3 25.3
3 0.333 0.666 0.417 73.6 25.3
4 0.333 0.666 0.917 73.5 25.3
5 0.666 0.333 0.083 73.6 25.3
6 0.666 0.333 0.583 73.6 25.3
